data_4322362
loop_
_publ_author_name
'Christopher B. Smith'
'Kia S. Wallwork'
'Jennifer M. Weeks'
'Mark A. Buntine'
'Stephen F. Lincoln'
'Max R. Taylor'
'Kevin P. Wainwright'

_publ_contact_author
;
     Associate Professor Kevin P. Wainwright
     Flinders University of South Australia
     Department of Chemistry
     GPO Box 2100
     Adelaide, 5001
     Australia
;
_publ_section_title
;
 Metal Ion Dependent Molecular Inclusion Chemistry: Inclusion of
 p-Toluenesulfonate and p-Nitrophenolate within the Structure of
 Coordinated
 1,4,7,10-Tetrakis((S)-2-hydroxy-3-phenoxypropyl)-1,4,7,10-tetraazacyclododecane
;
_journal_name_full 'Inorganic Chemistry'
_journal_page_first 4986
_journal_page_last 4992
_journal_paper_doi 10.1021/ic990739d
_journal_volume 38
_journal_year 1999
_chemical_compound_source synthesis
_chemical_formula_moiety 'C44 H60 Cd N4 O8, 2(Cl O4)'
_chemical_formula_sum 'C44 H52 Cd Cl2 N4 O16'
_chemical_formula_weight 1076.26
_chemical_name_systematic
;
(1,4,7,10--tetrakis((S)--2--hydroxy--3--phenoxypropyl)
--1,4,7,10--tetraazacyclododecane) cadmium(II) diperchlorate
;
_space_group_IT_number 1
_symmetry_cell_setting triclinic
_symmetry_space_group_name_Hall 'P 1'
_symmetry_space_group_name_H-M 'P 1'
_audit_creation_date 99-01-25
_audit_creation_method from_xtal_archive_file_using_CIFIO
_cell_angle_alpha 77.3260(10)
_cell_angle_beta 80.5110(10)
_cell_angle_gamma 73.9310(10)
_cell_formula_units_Z 2
_cell_length_a 9.8736(2)
_cell_length_b 10.8633(3)
_cell_length_c 23.4208(6)
_cell_measurement_temperature 142(2)
_cell_volume 2340.57(10)
_diffrn_ambient_temperature 142(2)
_diffrn_measurement_device 'Siemans SMART diffractometer'
_diffrn_radiation_monochromator graphite
_diffrn_radiation_type xray_tube
_diffrn_radiation_wavelength 0.71073
_diffrn_reflns_av_R_equivalents .061
_diffrn_reflns_av_sigmaI/netI .106
_diffrn_reflns_limit_h_max 5
_diffrn_reflns_limit_h_min -14
_diffrn_reflns_limit_k_max 15
_diffrn_reflns_limit_k_min -14
_diffrn_reflns_limit_l_max 30
_diffrn_reflns_limit_l_min -32
_diffrn_reflns_number .153830+05
_diffrn_reflns_theta_max 30.47
_diffrn_reflns_theta_min 1.79
_exptl_absorpt_coefficient_mu 0.66
_exptl_absorpt_correction_T_max 0.97
_exptl_absorpt_correction_T_min 0.31
_exptl_crystal_colour colourless
_exptl_crystal_density_diffrn 1.527
_exptl_crystal_description plate
_exptl_crystal_F_000 1124
_exptl_crystal_size_max 0.80
_exptl_crystal_size_mid 0.64
_exptl_crystal_size_min 0.04
_refine_diff_density_max 1.946
_refine_diff_density_min -2.122
_refine_ls_abs_structure_details none
_refine_ls_extinction_coef 5429(622)
_refine_ls_extinction_expression Eq22_p292_"Cryst._Comp."_Munksgaard_1970
_refine_ls_extinction_method Zachariasen
_refine_ls_goodness_of_fit_all 1.269
_refine_ls_goodness_of_fit_obs 1.264
_refine_ls_matrix_type full
_refine_ls_number_constraints 0
_refine_ls_number_parameters 1208
_refine_ls_number_reflns .119380+05
_refine_ls_number_restraints 0
_refine_ls_R_factor_all .059
_refine_ls_R_factor_obs .054
_refine_ls_shift/esd_max .0009
_refine_ls_shift/esd_mean .00007
_refine_ls_structure_factor_coef Fsqd
_refine_ls_weighting_scheme sigma
_refine_ls_wR_factor_all .149
_refine_ls_wR_factor_obs .143
_reflns_d_resolution_high .701
_reflns_d_resolution_low 11.354
_reflns_limit_h_max 5
_reflns_limit_h_min -14
_reflns_limit_k_max 15
_reflns_limit_k_min -14
_reflns_limit_l_max 30
_reflns_limit_l_min -32
_reflns_number_observed .128280+05
_reflns_number_total .128590+05
_reflns_observed_criterion refl_observed_if_Fsqd_>_2.00_sigma(Fsqd)
_cod_data_source_file ic990739d_1.cif
_cod_data_source_block kia3
_cod_original_sg_symbol_Hall p_1
_cod_original_formula_sum 'Cd Cl2 C44 H52 N4 O16'
_cod_database_code 4322362

loop_
_symmetry_equiv_pos_as_xyz
+x,+y,+z

loop_
_atom_site_aniso_label
_atom_site_aniso_U_11
_atom_site_aniso_U_22
_atom_site_aniso_U_33
_atom_site_aniso_U_12
_atom_site_aniso_U_13
_atom_site_aniso_U_23
Cd1a .0231(3) .0131(3) .0145(3) -.0057(2) -.0035(2) -.0036(2)
N1a .024(3) .018(3) .017(4) -.008(3) -.000(3) -.005(3)
C1a .025(4) .016(4) .027(5) -.012(3) -.001(3) -.006(4)
C2a .029(4) .017(4) .025(4) -.004(3) -.005(3) -.009(3)
N2a .034(4) .013(3) .020(4) -.009(3) -.010(3) -.008(3)
C3a .031(4) .023(4) .027(4) -.015(3) -.005(3) -.006(4)
C4a .033(4) .035(5) .013(4) -.012(4) -.006(3) .000(3)
N3a .031(4) .019(4) .020(4) -.012(3) -.001(3) -.005(3)
C5a .023(4) .030(4) .023(4) -.009(3) -.006(3) .001(3)
C6a .025(4) .028(5) .022(5) -.010(4) .000(4) -.008(4)
N4a .028(4) .024(4) .013(3) -.017(3) .003(3) -.003(3)
C7a .032(4) .023(4) .015(4) -.019(3) .000(3) -.001(3)
C8a .045(5) .015(4) .020(4) -.014(3) -.005(4) -.003(3)
C11a .031(4) .017(4) .020(4) -.003(3) -.004(3) -.004(3)
C12a .032(4) .016(4) .020(4) -.005(3) -.010(3) -.004(3)
O12a .032(3) .016(3) .025(3) -.007(2) -.010(2) -.004(2)
C13a .025(4) .019(4) .021(4) -.000(3) -.007(3) -.007(3)
O13a .029(3) .026(3) .032(3) -.001(2) -.010(3) -.017(3)
C14a .030(4) .025(4) .012(4) -.008(3) -.000(3) -.005(3)
C15a .029(4) .019(4) .018(4) -.011(3) -.004(3) -.003(3)
C16a .039(5) .017(4) .022(4) -.007(3) -.008(4) .005(3)
C17a .042(5) .036(5) .019(4) -.015(4) -.013(4) .003(4)
C18a .036(5) .030(5) .026(4) -.012(4) -.004(3) -.012(4)
C19a .040(5) .025(5) .032(5) -.004(4) -.010(4) -.018(4)
C21a .028(4) .015(4) .020(4) -.007(3) -.003(3) -.000(3)
C22a .025(4) .032(5) .027(4) -.004(3) -.006(3) -.011(4)
O22a .025(3) .033(3) .027(3) -.006(2) -.004(2) -.009(3)
C23a .040(5) .030(5) .030(5) -.007(4) -.001(4) -.015(4)
O23a .030(3) .028(3) .040(4) -.014(3) .001(3) -.010(3)
C24a .033(4) .026(4) .035(5) -.017(3) -.005(4) -.003(4)
C25a .049(6) .035(5) .026(5) -.022(4) -.000(4) -.001(4)
C26a .040(5) .056(7) .031(5) -.021(5) -.002(4) .007(5)
C27a .039(5) .028(5) .061(7) -.017(4) -.022(5) .005(5)
C28a .036(5) .039(5) .046(6) -.016(4) -.014(4) -.013(5)
C29a .042(5) .041(6) .028(5) -.021(4) -.002(4) -.006(4)
C31a .034(4) .018(4) .022(4) -.001(3) -.005(3) -.001(3)
C32a .025(4) .022(4) .033(5) .001(3) -.004(3) -.009(4)
O32a .025(3) .017(3) .025(3) -.008(2) .001(2) -.006(2)
C33a .046(6) .025(5) .022(5) -.005(4) .005(4) -.005(4)
O33a .044(3) .026(3) .028(3) -.006(3) -.004(3) -.006(3)
C34a .052(5) .013(4) .024(4) -.009(3) -.003(4) -.009(3)
C35a .061(6) .041(6) .038(6) -.028(5) .008(5) -.022(5)
C36a .106(11) .043(7) .041(7) -.039(7) .024(7) -.015(5)
C37a .107(12) .039(7) .045(8) -.005(7) -.018(8) -.006(6)
C38a .085(10) .052(8) .048(7) -.001(7) -.016(7) -.001(6)
C39a .045(6) .041(6) .045(6) .003(5) -.013(5) -.005(5)
C41a .029(4) .024(4) .020(4) -.009(3) -.003(3) -.005(3)
C42a .044(5) .024(4) .011(4) -.005(3) -.006(3) -.009(3)
O42a .039(3) .022(3) .017(3) -.015(2) .003(2) -.009(2)
C43a .031(4) .012(4) .015(4) -.008(3) .003(3) -.001(3)
O43a .028(3) .030(3) .018(3) -.006(2) -.007(2) -.008(3)
C44a .024(4) .015(4) .017(4) -.001(3) -.002(3) -.006(3)
C45a .025(4) .028(5) .031(5) -.010(3) -.003(4) -.009(4)
C46a .028(4) .035(5) .030(5) -.005(4) -.012(4) -.015(4)
C47a .042(5) .024(5) .032(5) .005(4) -.021(4) -.007(4)
C48a .034(5) .018(4) .024(5) -.005(3) -.001(4) -.007(4)
C49a .036(5) .017(4) .020(5) -.008(4) -.006(4) -.005(3)
Cl1 .0333(12) .0225(11) .0545(16) -.0058(9) -.0183(11) -.0079(11)
O1c .080(6) .060(6) .051(5) -.028(5) -.030(5) -.002(4)
O2c .049(5) .041(5) .090(7) -.024(4) -.017(5) -.007(5)
O3c .030(3) .035(4) .061(5) .001(3) -.021(3) -.015(4)
O4c .039(4) .050(5) .122(8) .004(4) .003(5) -.051(5)
Cl2 .0293(11) .0358(13) .0232(12) -.0023(9) -.0033(9) -.0083(10)
O5c .039(4) .059(5) .060(5) -.015(4) .010(4) -.039(4)
O6c .101(8) .048(5) .067(6) .018(5) -.034(6) -.001(4)
O7c .040(4) .058(5) .083(6) -.015(4) -.014(4) -.033(5)
O8c .069(6) .123(9) .031(4) -.054(6) .015(4) -.029(5)
Cd1b .0227(3) .0126(3) .0132(3) -.0053(2) -.0019(2) -.0031(2)
N1b .023(3) .016(3) .017(3) -.003(3) -.005(3) -.003(3)
C1b .023(4) .027(4) .026(4) -.011(3) .003(3) -.009(3)
C2b .027(5) .040(6) .026(5) -.003(4) -.007(4) -.010(4)
N2b .033(4) .016(3) .020(4) -.002(3) -.008(3) -.006(3)
C3b .036(4) .020(4) .023(4) -.015(3) -.009(3) -.001(3)
C4b .036(4) .016(4) .025(4) -.017(3) -.001(3) .004(3)
N3b .038(4) .016(4) .016(4) -.012(3) -.006(3) -.002(3)
C5b .037(5) .021(5) .019(5) -.006(4) -.003(4) -.008(4)
C6b .038(4) .018(4) .020(4) -.016(3) -.001(3) -.005(3)
N4b .018(3) .019(3) .016(3) -.015(3) .003(2) .002(3)
C7b .031(4) .019(4) .020(4) -.011(3) -.005(3) -.005(3)
C8b .024(4) .024(4) .026(5) -.003(3) -.012(3) -.003(3)
C11b .028(4) .022(4) .019(4) .001(3) -.001(3) -.008(3)
C12b .041(4) .022(4) .018(4) -.002(3) -.006(3) -.005(3)
O12b .049(4) .017(3) .030(3) -.007(3) -.020(3) -.002(2)
C13b .028(4) .019(4) .026(5) -.005(3) .005(3) -.006(4)
O13b .041(3) .018(3) .033(3) -.011(3) .012(3) -.009(3)
C14b .046(5) .014(4) .055(6) -.005(4) .016(5) -.012(4)
C15b .052(6) .040(6) .061(7) -.007(5) .010(5) -.029(6)
C16b .080(9) .020(5) .069(8) -.022(5) .037(7) -.016(5)
C17b .052(7) .031(6) .109(12) -.009(5) .023(8) -.008(7)
C18b .087(10) .042(7) .044(7) -.004(7) .012(7) .003(6)
C19b .043(6) .035(6) .064(8) -.000(4) .004(5) -.005(5)
C21b .029(4) .026(4) .015(4) -.006(3) .002(3) -.009(3)
C22b .024(3) .021(4) .022(4) -.011(3) -.002(3) -.005(3)
O22b .030(3) .027(3) .016(3) -.011(2) .003(2) -.009(2)
C23b .036(5) .027(5) .023(5) -.005(4) -.004(4) -.008(4)
O23b .029(3) .038(4) .018(3) -.013(3) -.001(2) -.008(3)
C24b .040(5) .021(4) .019(4) -.001(4) -.008(4) -.013(4)
C25b .039(5) .018(4) .025(5) -.005(4) -.002(4) -.009(4)
C26b .048(5) .016(4) .025(5) -.005(4) -.007(4) -.008(4)
C27b .031(4) .035(5) .027(5) .006(4) -.010(4) -.013(4)
C28b .034(5) .047(6) .030(6) -.005(4) -.007(4) -.020(5)
C29b .013(4) .037(5) .043(6) -.008(3) .003(4) -.019(4)
C31b .041(5) .010(3) .022(4) -.006(3) -.007(3) -.004(3)
C32b .026(4) .013(4) .031(4) -.005(3) -.005(3) -.002(3)
O32b .022(2) .019(3) .026(3) -.005(2) -.003(2) -.001(2)
C33b .025(4) .026(4) .031(5) -.000(3) -.006(3) -.012(4)
O33b .030(3) .021(3) .026(3) .004(2) -.007(2) -.010(2)
C34b .026(4) .024(4) .016(4) -.003(3) .000(3) -.007(3)
C35b .027(4) .027(4) .032(5) -.009(3) .003(3) -.010(4)
C36b .033(5) .041(6) .037(5) -.017(4) .004(4) -.024(4)
C37b .039(5) .050(6) .022(5) -.014(5) -.005(4) -.010(4)
C38b .035(5) .040(5) .022(4) -.007(4) -.007(4) .004(4)
C39b .031(5) .027(5) .023(4) -.013(4) -.003(4) -.000(3)
C41b .028(4) .025(4) .015(4) .002(3) -.001(3) -.010(3)
C42b .038(4) .016(4) .015(4) -.012(3) .003(3) -.007(3)
O42b .041(3) .020(3) .021(3) -.012(2) .007(2) -.006(2)
C43b .034(4) .016(4) .021(4) -.008(3) .005(3) -.004(3)
O43b .029(3) .012(3) .043(4) -.003(2) .003(3) -.006(3)
C44b .023(3) .022(4) .019(4) -.010(3) .002(3) -.001(3)
C45b .041(5) .023(4) .031(5) -.004(4) -.003(4) -.001(4)
C46b .046(5) .022(4) .030(5) -.020(4) -.004(4) .003(4)
C47b .030(4) .041(5) .018(4) -.015(4) -.004(3) .003(4)
C48b .030(4) .047(6) .019(4) -.005(4) .000(3) -.007(4)
C49b .029(4) .028(4) .025(4) -.005(3) -.005(3) -.008(4)
Cl3 .0411(12) .0307(12) .0303(12) -.0198(10) -.0065(9) -.0056(10)
O9c .060(5) .061(6) .037(4) -.048(4) .002(3) -.002(4)
O10c .054(5) .028(4) .064(5) -.020(3) -.026(4) -.002(4)
O11c .054(5) .029(5) .224(14) -.011(4) -.053(7) -.018(7)
O12c .097(8) .204(14) .039(5) -.098(9) .013(5) -.045(7)
Cl4 .0249(10) .0242(11) .0376(14) -.0073(8) -.0069(9) -.0124(10)
O13c .042(4) .045(4) .036(4) -.002(3) .001(3) -.019(3)
O14c .030(3) .034(4) .046(4) .000(3) -.013(3) -.015(3)
O15c .047(5) .049(5) .100(7) -.021(4) -.019(5) -.035(5)
O16c .025(3) .062(5) .044(4) -.004(3) -.005(3) -.005(4)

loop_
_atom_site_label
_atom_site_fract_x
_atom_site_fract_y
_atom_site_fract_z
_atom_site_U_iso_or_equiv
_atom_site_thermal_displace_type
_atom_site_calc_flag
_atom_site_calc_attached_atom
Cd1a .0747(11) .2608(11) .1617(5) .0163(4) Uani ? ?
N1a .1258(14) .0239(13) .1956(6) .019(5) Uani ? ?
C1a .1243(15) -.0346(14) .1443(6) .021(6) Uani ? ?
C2a .1829(14) .0357(13) .0864(6) .023(6) Uani ? ?
N2a .1132(14) .1791(13) .0711(6) .020(5) Uani ? ?
C3a -.0309(14) .1993(14) .0527(6) .025(6) Uani ? ?
C4a -.1195(14) .3379(14) .0534(6) .027(7) Uani ? ?
N3a -.1406(14) .3726(13) .1126(6) .022(6) Uani ? ?
C5a -.2648(14) .3337(14) .1478(6) .025(6) Uani ? ?
C6a -.2590(15) .3151(15) .2141(6) .025(7) Uani ? ?
N4a -.1265(14) .2236(13) .2343(6) .020(5) Uani ? ?
C7a -.1312(14) .0889(14) .2364(6) .022(6) Uani ? ?
C8a .0138(15) -.0084(13) .2424(6) .025(6) Uani ? ?
C11a .2666(15) -.0227(13) .2187(6) .023(6) Uani ? ?
C12a .2808(14) .0675(13) .2580(6) .022(5) Uani ? ?
O12a .2724(13) .1938(12) .2210(5) .023(4) Uani ? ?
C13a .4149(14) .0203(14) .2870(6) .021(6) Uani ? ?
O13a .4061(13) .1183(12) .3213(5) .028(5) Uani ? ?
C14a .5127(14) .1001(13) .3552(6) .022(6) Uani ? ?
C15a .6216(14) -.0128(13) .3640(6) .021(6) Uani ? ?
C16a .7270(15) -.0188(13) .3987(6) .027(6) Uani ? ?
C17a .7238(15) .0828(15) .4246(6) .032(7) Uani ? ?
C18a .6142(15) .1969(14) .4158(6) .029(7) Uani ? ?
C19a .5100(15) .2051(14) .3808(6) .030(7) Uani ? ?
C21a .2017(14) .2444(13) .0240(6) .021(6) Uani ? ?
C22a .3455(14) .2375(14) .0421(6) .028(6) Uani ? ?
O22a .3214(13) .2522(12) .1032(5) .028(4) Uani ? ?
C23a .4109(15) .3425(15) .0040(6) .032(7) Uani ? ?
O23a .3323(13) .4662(12) .0199(5) .031(5) Uani ? ?
C24a .4134(15) .5565(14) .0146(6) .030(7) Uani ? ?
C25a .4987(16) .5870(15) -.0363(6) .035(8) Uani ? ?
C26a .5657(15) .6890(16) -.0408(6) .043(9) Uani ? ?
C27a .5498(15) .7530(14) .0051(7) .041(8) Uani ? ?
C28a .4666(15) .7182(15) .0568(6) .037(8) Uani ? ?
C29a .3987(15) .6182(15) .0625(6) .035(7) Uani ? ?
C31a -.1532(15) .5159(13) .1081(6) .026(6) Uani ? ?
C32a -.0201(14) .5603(13) .0814(6) .028(6) Uani ? ?
O32a .0990(12) .4664(12) .1064(5) .022(4) Uani ? ?
C33a -.0315(16) .6936(15) .0953(6) .033(7) Uani ? ?
O33a .0688(13) .7553(12) .0574(5) .033(5) Uani ? ?
C34a .0355(15) .8211(13) .0030(6) .029(6) Uani ? ?
C35a .1443(17) .8655(15) -.0347(7) .043(9) Uani ? ?
C36a .113(2) .9421(17) -.0903(7) .062(12) Uani ? ?
C37a -.021(2) .9664(17) -.1080(7) .065(13) Uani ? ?
C38a -.124(2) .9198(17) -.0710(7) .065(13) Uani ? ?
C39a -.0983(16) .8494(15) -.0159(6) .046(8) Uani ? ?
C41a -.1032(14) .2453(14) .2908(6) .024(6) Uani ? ?
C42a -.0687(15) .3758(13) .2881(6) .026(6) Uani ? ?
O42a .0092(13) .4069(12) .2323(5) .024(4) Uani ? ?
C43a .0188(15) .3701(13) .3366(6) .020(6) Uani ? ?
O43a -.0576(13) .3275(13) .3919(5) .024(5) Uani ? ?
C44a .0068(15) .3118(14) .4416(6) .019(6) Uani ? ?
C45a .1327(15) .3462(15) .4422(6) .027(7) Uani ? ?
C46a .1899(15) .3242(14) .4948(6) .029(7) Uani ? ?
C47a .1234(16) .2720(15) .5469(6) .033(7) Uani ? ?
C48a -.0062(15) .2412(14) .5468(6) .025(7) Uani ? ?
C49a -.0617(15) .2616(14) .4940(6) .023(7) Uani ? ?
Cl1 .4923(12) .3693(11) -.4123(5) .0352(19) Uani ? ?
O1c .4955(16) .4053(14) -.4757(6) .060(8) Uani ? ?
O2c .4132(15) .2723(13) -.3895(6) .057(8) Uani ? ?
O3c .6381(14) .3139(13) -.3982(6) .041(6) Uani ? ?
O4c .4311(14) .4836(14) -.3878(7) .069(9) Uani ? ?
Cl2 .1265(12) .9493(11) -.2854(5) .0301(18) Uani ? ?
O5c .1802(14) .8435(14) -.3188(6) .049(7) Uani ? ?
O6c .0483(16) 1.0570(14) -.3216(6) .078(9) Uani ? ?
O7c .2440(14) .9764(14) -.2669(6) .055(8) Uani ? ?
O8c .0384(15) .9035(15) -.2357(6) .068(9) Uani ? ?
Cd1b .7169(11) .6866(11) .6539(5) .0159(4) Uani ? ?
N1b .9303(14) .5541(13) .6988(6) .019(5) Uani ? ?
C1b 1.0481(14) .5332(13) .6510(6) .025(6) Uani ? ?
C2b 1.0513(15) .6522(16) .6034(6) .031(8) Uani ? ?
N2b .9154(14) .7071(13) .5765(6) .023(6) Uani ? ?
C3b .9071(14) .8455(13) .5486(6) .025(6) Uani ? ?
C4b .8362(15) .9361(13) .5925(6) .025(6) Uani ? ?
N3b .6940(14) .9186(13) .6197(6) .022(5) Uani ? ?
C5b .6469(16) .9819(14) .6728(6) .025(7) Uani ? ?
C6b .7271(14) .9046(13) .7248(6) .023(6) Uani ? ?
N4b .7075(14) .7727(13) .7432(6) .017(5) Uani ? ?
C7b .8232(14) .6881(13) .7773(6) .022(6) Uani ? ?
C8b .9566(14) .6315(14) .7387(6) .025(6) Uani ? ?
C11b .9040(14) .4314(14) .7323(6) .024(6) Uani ? ?
C12b .8504(15) .3582(14) .6952(6) .027(6) Uani ? ?
O12b .7549(13) .4529(12) .6582(5) .031(5) Uani ? ?
C13b .7817(15) .2579(14) .7339(6) .025(6) Uani ? ?
O13b .6570(13) .3223(12) .7696(5) .031(5) Uani ? ?
C14b .5826(16) .2346(14) .8042(7) .041(8) Uani ? ?
C15b .4929(17) .1850(16) .7818(7) .051(10) Uani ? ?
C16b .4229(18) .0944(15) .8192(8) .059(11) Uani ? ?
C17b .4481(18) .0601(16) .8767(9) .069(12) Uani ? ?
C18b .533(2) .1093(17) .9013(7) .064(12) Uani ? ?
C19b .6004(17) .1969(15) .8639(7) .051(9) Uani ? ?
C21b .9024(14) .6311(14) .5324(6) .023(6) Uani ? ?
C22b .7539(14) .6702(13) .5131(6) .021(5) Uani ? ?
O22b .6583(13) .6509(12) .5651(5) .023(4) Uani ? ?
C23b .7389(15) .5954(14) .4690(6) .029(7) Uani ? ?
O23b .8202(13) .6274(13) .4156(5) .027(5) Uani ? ?
C24b .7644(16) .6464(14) .3631(6) .026(7) Uani ? ?
C25b .8432(16) .7015(14) .3135(6) .027(7) Uani ? ?
C26b .7910(17) .7320(14) .2596(6) .029(7) Uani ? ?
C27b .6624(15) .7034(15) .2541(6) .032(7) Uani ? ?
C28b .5891(15) .6445(15) .3026(6) .036(8) Uani ? ?
C29b .6387(14) .6141(15) .3579(6) .030(7) Uani ? ?
C31b .5900(15) .9700(13) .5763(6) .024(6) Uani ? ?
C32b .4458(14) .9455(13) .6008(6) .023(6) Uani ? ?
O32b .4659(13) .8163(12) .6352(5) .023(4) Uani ? ?
C33b .3537(14) .9645(14) .5515(6) .027(6) Uani ? ?
O33b .4077(13) .8570(12) .5199(5) .027(4) Uani ? ?
C34b .3201(14) .8500(13) .4807(6) .023(6) Uani ? ?
C35b .3303(14) .7271(14) .4693(6) .028(6) Uani ? ?
C36b .2484(15) .7125(15) .4295(6) .034(8) Uani ? ?
C37b .1556(15) .8201(16) .4007(6) .036(8) Uani ? ?
C38b .1438(15) .9422(14) .4131(6) .034(7) Uani ? ?
C39b .2272(15) .9592(14) .4527(6) .027(7) Uani ? ?
C41b .5644(14) .7712(14) .7783(6) .023(6) Uani ? ?
C42b .5266(14) .6430(13) .7883(6) .022(6) Uani ? ?
O42b .5423(13) .6035(12) .7321(5) .027(4) Uani ? ?
C43b .3760(15) .6545(14) .8187(6) .024(6) Uani ? ?
O43b .3560(13) .5255(12) .8359(5) .029(4) Uani ? ?
C44b .2239(14) .5110(13) .8585(6) .021(5) Uani ? ?
C45b .2008(15) .3900(14) .8574(6) .033(7) Uani ? ?
C46b .0725(15) .3627(14) .8790(6) .032(7) Uani ? ?
C47b -.0404(14) .4575(14) .9027(6) .030(6) Uani ? ?
C48b -.0128(14) .5768(15) .9036(6) .033(7) Uani ? ?
C49b .1151(14) .6052(14) .8813(6) .027(6) Uani ? ?
Cl3 .2824(12) .5572(11) .2443(5) .0315(18) Uani ? ?
O9c .3773(14) .6289(14) .2096(6) .048(7) Uani ? ?
O10c .1444(14) .6030(13) .2221(6) .045(7) Uani ? ?
O11c .3349(15) .4235(14) .2428(8) .098(11) Uani ? ?
O12c .2645(17) .5781(19) .3030(6) .100(14) Uani ? ?
Cl4 .6583(12) .0195(11) .1053(5) .0272(17) Uani ? ?
O13c .5682(14) .0950(13) .1477(6) .042(6) Uani ? ?
O14c .7922(13) -.0442(12) .1280(5) .036(5) Uani ? ?
O15c .5920(14) -.0757(14) .0973(6) .059(8) Uani ? ?
O16c .6789(13) .1049(13) .0511(6) .046(6) Uani ? ?
H1a .02876 -.03484 .14177 .04000 Uiso ? ?
H2a .17948 -.12314 .15104 .04000 Uiso ? ?
H3a .17144 -.00581 .05613 .04000 Uiso ? ?
H4a .28016 .02558 .08805 .04000 Uiso ? ?
H5a -.07959 .14051 .07919 .04000 Uiso ? ?
H6a -.02128 .18185 .01416 .04000 Uiso ? ?
H7a -.21082 .34397 .04237 .04000 Uiso ? ?
H8a -.07455 .39456 .02592 .04000 Uiso ? ?
H9a -.27029 .25276 .13923 .04000 Uiso ? ?
H10a -.34878 .39824 .13779 .04000 Uiso ? ?
H11a -.33930 .28133 .23428 .04000 Uiso ? ?
H12a -.26876 .39660 .22401 .04000 Uiso ? ?
H13a -.16363 .08483 .20079 .04000 Uiso ? ?
H14a -.19666 .06490 .26879 .04000 Uiso ? ?
H15a .00379 -.09301 .24094 .04000 Uiso ? ?
H16a .04122 -.01103 .27980 .04000 Uiso ? ?
H17a .33897 -.02703 .18722 .04000 Uiso ? ?
H18a .27363 -.10880 .24223 .04000 Uiso ? ?
H19a .49603 .01302 .25906 .04000 Uiso ? ?
H20a .41742 -.06269 .31204 .04000 Uiso ? ?
H21a .62463 -.08664 .34676 .04000 Uiso ? ?
H22a .80320 -.09513 .40358 .04000 Uiso ? ?
H23a .79369 .07452 .44933 .04000 Uiso ? ?
H24a .61083 .26867 .43337 .04000 Uiso ? ?
H25a .43458 .28166 .37501 .04000 Uiso ? ?
H26a .15361 .33251 .01361 .04000 Uiso ? ?
H27a .21726 .20243 -.00922 .04000 Uiso ? ?
H28a .40486 .34315 -.03606 .04000 Uiso ? ?
H29a .50686 .32413 .01072 .04000 Uiso ? ?
H30a .51176 .54052 -.06778 .04000 Uiso ? ?
H31a .62109 .71357 -.07643 .04000 Uiso ? ?
H32a .59680 .81993 .00149 .04000 Uiso ? ?
H33a .45516 .76297 .08845 .04000 Uiso ? ?
H34a .34305 .59266 .09805 .04000 Uiso ? ?
H35a -.17735 .53353 .14712 .04000 Uiso ? ?
H36a -.22837 .56278 .08522 .04000 Uiso ? ?
H37a -.01638 .68231 .13514 .04000 Uiso ? ?
H38a -.12626 .74535 .09013 .04000 Uiso ? ?
H39a .23784 .84230 -.02309 .04000 Uiso ? ?
H40a .18441 .97567 -.11606 .04000 Uiso ? ?
H41a -.04382 1.01698 -.14497 .04000 Uiso ? ?
H42a -.21458 .93214 -.08350 .04000 Uiso ? ?
H43a -.17323 .82109 .01038 .04000 Uiso ? ?
H44a -.02789 .17543 .30620 .04000 Uiso ? ?
H45a -.18800 .24188 .31778 .04000 Uiso ? ?
H46a .03089 .45222 .33587 .04000 Uiso ? ?
H47a .10708 .30825 .33213 .04000 Uiso ? ?
H48a .17774 .38712 .40651 .04000 Uiso ? ?
H49a .27741 .34202 .49500 .04000 Uiso ? ?
H50a .16407 .25740 .58297 .04000 Uiso ? ?
H51a -.05695 .20492 .58265 .04000 Uiso ? ?
H52a -.14914 .24056 .49406 .04000 Uiso ? ?
H1b 1.03666 .46503 .63355 .04000 Uiso ? ?
H2b 1.13332 .50575 .66809 .04000 Uiso ? ?
H3b 1.12388 .62735 .57380 .04000 Uiso ? ?
H4b 1.06807 .71612 .62062 .04000 Uiso ? ?
H5b .85171 .86757 .51656 .04000 Uiso ? ?
H6b .99917 .85523 .53528 .04000 Uiso ? ?
H7b .82683 1.02268 .57260 .04000 Uiso ? ?
H8b .89633 .91751 .62291 .04000 Uiso ? ?
H9b .54834 .98879 .68345 .04000 Uiso ? ?
H10b .66321 1.06661 .66261 .04000 Uiso ? ?
H11b .69565 .94935 .75689 .04000 Uiso ? ?
H12b .82599 .89832 .71374 .04000 Uiso ? ?
H13b .78841 .61776 .80212 .04000 Uiso ? ?
H14b .84577 .73744 .80143 .04000 Uiso ? ?
H15b 1.02501 .57548 .76366 .04000 Uiso ? ?
H16b .99370 .70042 .71585 .04000 Uiso ? ?
H17b .83569 .44785 .76476 .04000 Uiso ? ?
H18b .99076 .37645 .74617 .04000 Uiso ? ?
H19b .84453 .19695 .75895 .04000 Uiso ? ?
H20b .75066 .21114 .70974 .04000 Uiso ? ?
H21b .47714 .21013 .74140 .04000 Uiso ? ?
H22b .35765 .05867 .80407 .04000 Uiso ? ?
H23b .40417 -.00252 .90169 .04000 Uiso ? ?
H24b .54431 .08414 .94150 .04000 Uiso ? ?
H25b .66113 .23294 .87896 .04000 Uiso ? ?
H26b .92428 .54075 .54914 .04000 Uiso ? ?
H27b .96608 .64737 .49881 .04000 Uiso ? ?
H28b .64093 .61698 .46219 .04000 Uiso ? ?
H29b .76798 .50463 .48363 .04000 Uiso ? ?
H30b .93083 .71804 .31680 .04000 Uiso ? ?
H31b .83709 .77333 .22611 .04000 Uiso ? ?
H32b .62754 .72442 .21697 .04000 Uiso ? ?
H33b .50380 .62528 .29788 .04000 Uiso ? ?
H34b .58716 .57194 .39103 .04000 Uiso ? ?
H35b .62607 .92829 .54298 .04000 Uiso ? ?
H36b .58076 1.06083 .56426 .04000 Uiso ? ?
H37b .35636 1.04385 .52499 .04000 Uiso ? ?
H38b .25774 .96714 .56773 .04000 Uiso ? ?
H39b .39231 .65213 .48888 .04000 Uiso ? ?
H40b .25639 .62839 .42154 .04000 Uiso ? ?
H41b .09937 .80940 .37333 .04000 Uiso ? ?
H42b .07811 1.01498 .39442 .04000 Uiso ? ?
H43b .21977 1.04237 .46044 .04000 Uiso ? ?
H44b .49394 .83558 .75796 .04000 Uiso ? ?
H45b .56551 .79091 .81579 .04000 Uiso ? ?
H46b .30967 .70569 .79215 .04000 Uiso ? ?
H47b .36387 .69320 .85219 .04000 Uiso ? ?
H48b .27464 .32465 .84182 .04000 Uiso ? ?
H49b .05747 .27928 .87813 .04000 Uiso ? ?
H50b -.13015 .44055 .91715 .04000 Uiso ? ?
H51b -.08606 .63997 .92040 .04000 Uiso ? ?
H52b .12735 .68767 .88192 .04000 Uiso ? ?

loop_
_atom_type_symbol
_atom_type_description
_atom_type_oxidation_number
_atom_type_number_in_cell
_atom_type_scat_dispersion_real
_atom_type_scat_dispersion_imag
_atom_type_scat_source
Cd ? 0 2 -1.005 1.202 Int._Tables_Vol_IV_Tables_2.2B_and_2.3.1
Cl ? 0 4 .132 .159 Int._Tables_Vol_IV_Tables_2.2B_and_2.3.1
C ? 0 88 .002 .002 Int._Tables_Vol_IV_Tables_2.2B_and_2.3.1
H ? 0 104 0 0 Int._Tables_Vol_IV_Tables_2.2B_and_2.3.1
N ? 0 8 .004 .003 Int._Tables_Vol_IV_Tables_2.2B_and_2.3.1
O ? 0 32 .008 .006 Int._Tables_Vol_IV_Tables_2.2B_and_2.3.1

loop_
_diffrn_attenuator_code
_diffrn_attenuator_scale
? ?

loop_
_geom_angle_atom_site_label_1
_geom_angle_atom_site_label_2
_geom_angle_atom_site_label_3
_geom_angle
_geom_angle_site_symmetry_1
_geom_angle_site_symmetry_2
_geom_angle_site_symmetry_3
_geom_angle_publ_flag
O1c Cl1 O2c 110.8(13) 1_556 1_556 1_556 ?
O1c Cl1 O3c 108.1(10) 1_556 1_556 1_556 ?
O1c Cl1 O4c 108.3(11) 1_556 1_556 1_556 ?
O2c Cl1 O3c 108.4(10) 1_556 1_556 1_556 ?
O2c Cl1 O4c 111.1(11) 1_556 1_556 1_556 ?
O3c Cl1 O4c 110.1(13) 1_556 1_556 1_556 ?
N1b Cd1b N2b 74.8(5) . . . ?
N1b Cd1b N3b 118.8(7) . . . ?
N1b Cd1b N4b 75.5(6) . . . ?
N1b Cd1b O12b 66.3(6) . . . ?
N1b Cd1b O22b 122.0(6) . . . ?
N1b Cd1b O32b 164.9(6) . . . ?
N1b Cd1b O42b 96.5(5) . . . ?
N2b Cd1b N3b 73.6(5) . . . ?
N2b Cd1b N4b 117.9(7) . . . ?
N2b Cd1b O12b 94.1(6) . . . ?
N2b Cd1b O22b 71.6(6) . . . ?
N2b Cd1b O32b 119.9(5) . . . ?
N2b Cd1b O42b 164.9(7) . . . ?
N3b Cd1b N4b 75.4(6) . . . ?
N3b Cd1b O12b 163.6(7) . . . ?
N3b Cd1b O22b 94.8(6) . . . ?
N3b Cd1b O32b 66.2(5) . . . ?
N3b Cd1b O42b 121.5(6) . . . ?
N4b Cd1b O12b 120.7(6) . . . ?
N4b Cd1b O22b 162.5(6) . . . ?
N4b Cd1b O32b 93.1(5) . . . ?
N4b Cd1b O42b 70.3(5) . . . ?
O12b Cd1b O22b 70.6(6) . . . ?
O12b Cd1b O32b 113.3(7) . . . ?
O12b Cd1b O42b 70.9(5) . . . ?
O22b Cd1b O32b 69.5(5) . . . ?
O22b Cd1b O42b 104.2(7) . . . ?
O32b Cd1b O42b 70.0(5) . . . ?
Cd1b N1b C1b 108.0(9) . . . ?
Cd1b N1b C8b 105.6(8) . . . ?
Cd1b N1b C11b 109.5(10) . . . ?
C1b N1b C8b 111.5(13) . . . ?
C1b N1b C11b 111.9(11) . . . ?
C8b N1b C11b 110.2(11) . . . ?
N1b C1b C2b 114.3(11) . . . ?
N1b C1b H1b 106.6(13) . . . ?
N1b C1b H2b 107.8(12) . . . ?
C2b C1b H1b 108.7(13) . . . ?
C2b C1b H2b 109.5(14) . . . ?
H1b C1b H2b 109.7(12) . . . ?
C1b C2b N2b 112.8(13) . . . ?
C1b C2b H3b 107.8(13) . . . ?
C1b C2b H4b 107.8(13) . . . ?
N2b C2b H3b 108.5(14) . . . ?
N2b C2b H4b 108.4(13) . . . ?
H3b C2b H4b 111.6(17) . . . ?
Cd1b N2b C2b 108.9(9) . . . ?
Cd1b N2b C3b 111.7(8) . . . ?
Cd1b N2b C21b 105.1(10) . . . ?
C2b N2b C3b 108.6(13) . . . ?
C2b N2b C21b 112.0(11) . . . ?
C3b N2b C21b 110.5(11) . . . ?
N2b C3b C4b 110.8(11) . . . ?
N2b C3b H5b 108.7(15) . . . ?
N2b C3b H6b 108.9(11) . . . ?
C4b C3b H5b 108.5(11) . . . ?
C4b C3b H6b 109.4(15) . . . ?
H5b C3b H6b 110.5(13) . . . ?
C3b C4b N3b 113.0(14) . . . ?
C3b C4b H7b 108.4(12) . . . ?
C3b C4b H8b 107.8(11) . . . ?
N3b C4b H7b 109.1(11) . . . ?
N3b C4b H8b 108.7(12) . . . ?
H7b C4b H8b 109.8(17) . . . ?
Cd1b N3b C4b 107.6(8) . . . ?
Cd1b N3b C5b 106.9(9) . . . ?
Cd1b N3b C31b 109.9(11) . . . ?
C4b N3b C5b 110.5(14) . . . ?
C4b N3b C31b 110.6(11) . . . ?
C5b N3b C31b 111.3(11) . . . ?
N3b C5b C6b 112.0(11) . . . ?
N3b C5b H9b 108.8(16) . . . ?
N3b C5b H10b 108.1(12) . . . ?
C6b C5b H9b 109.1(12) . . . ?
C6b C5b H10b 109.4(16) . . . ?
H9b C5b H10b 109.5(13) . . . ?
C5b C6b N4b 112.8(14) . . . ?
C5b C6b H11b 108.9(11) . . . ?
C5b C6b H12b 108.5(11) . . . ?
N4b C6b H11b 109.1(12) . . . ?
N4b C6b H12b 108.1(11) . . . ?
H11b C6b H12b 109.3(16) . . . ?
Cd1b N4b C6b 107.5(9) . . . ?
Cd1b N4b C7b 108.5(9) . . . ?
Cd1b N4b C41b 107.7(10) . . . ?
C6b N4b C7b 110.4(13) . . . ?
C6b N4b C41b 111.9(11) . . . ?
C7b N4b C41b 110.6(10) . . . ?
N4b C7b C8b 113.3(11) . . . ?
N4b C7b H13b 107.7(13) . . . ?
N4b C7b H14b 108.4(12) . . . ?
C8b C7b H13b 108.9(12) . . . ?
C8b C7b H14b 109.5(13) . . . ?
H13b C7b H14b 108.9(13) . . . ?
N1b C8b C7b 113.1(13) . . . ?
N1b C8b H15b 107.9(13) . . . ?
N1b C8b H16b 108.9(12) . . . ?
C7b C8b H15b 108.6(12) . . . ?
C7b C8b H16b 109.0(12) . . . ?
H15b C8b H16b 109.3(15) . . . ?
N1b C11b C12b 112.5(11) . . . ?
N1b C11b H17b 109.5(13) . . . ?
N1b C11b H18b 109.0(13) . . . ?
C12b C11b H17b 108.5(14) . . . ?
C12b C11b H18b 108.0(13) . . . ?
H17b C11b H18b 109.3(13) . . . ?
C11b C12b O12b 107.4(12) . . . ?
C11b C12b C13b 110.8(11) . . . ?
O12b C12b C13b 112.2(13) . . . ?
Cd1b O12b C12b 121.9(11) . . . ?
C12b C13b O13b 109.5(12) . . . ?
C12b C13b H19b 111.8(14) . . . ?
C12b C13b H20b 109.6(13) . . . ?
O13b C13b H19b 109.4(12) . . . ?
O13b C13b H20b 108.2(13) . . . ?
H19b C13b H20b 108.3(14) . . . ?
C13b O13b C14b 112.4(12) . . . ?
O13b C14b C15b 122.8(14) . . . ?
O13b C14b C19b 118.1(16) . . . ?
C15b C14b C19b 119.1(14) . . . ?
C14b C15b C16b 119.8(15) . . . ?
C14b C15b H21b 121.0(16) . . . ?
C16b C15b H21b 119(2) . . . ?
C15b C16b C17b 117.7(18) . . . ?
C15b C16b H22b 120.8(17) . . . ?
C17b C16b H22b 121.4(17) . . . ?
C16b C17b C18b 124.6(17) . . . ?
C16b C17b H23b 118(2) . . . ?
C18b C17b H23b 117(2) . . . ?
C17b C18b C19b 116.4(16) . . . ?
C17b C18b H24b 120.8(19) . . . ?
C19b C18b H24b 123(2) . . . ?
C14b C19b C18b 122.4(18) . . . ?
C14b C19b H25b 118.3(16) . . . ?
C18b C19b H25b 119.4(17) . . . ?
N2b C21b C22b 112.4(11) . . . ?
N2b C21b H26b 109.1(12) . . . ?
N2b C21b H27b 108.5(15) . . . ?
C22b C21b H26b 108.7(14) . . . ?
C22b C21b H27b 107.8(12) . . . ?
H26b C21b H27b 110.3(13) . . . ?
C21b C22b O22b 106.8(11) . . . ?
C21b C22b C23b 113.2(11) . . . ?
O22b C22b C23b 111.0(13) . . . ?
Cd1b O22b C22b 117.5(11) . . . ?
C22b C23b O23b 110.5(14) . . . ?
C22b C23b H28b 109.1(12) . . . ?
C22b C23b H29b 110.1(13) . . . ?
O23b C23b H28b 108.8(13) . . . ?
O23b C23b H29b 109.7(13) . . . ?
H28b C23b H29b 108.6(17) . . . ?
C23b O23b C24b 119.8(14) . . . ?
O23b C24b C25b 114.7(15) . . . ?
O23b C24b C29b 124.2(13) . . . ?
C25b C24b C29b 121.1(14) . . . ?
C24b C25b C26b 118.9(16) . . . ?
C24b C25b H30b 120.8(15) . . . ?
C26b C25b H30b 120.3(14) . . . ?
C25b C26b C27b 120.4(13) . . . ?
C25b C26b H31b 121.5(18) . . . ?
C27b C26b H31b 118.0(15) . . . ?
C26b C27b C28b 120.1(14) . . . ?
C26b C27b H32b 119.9(14) . . . ?
C28b C27b H32b 120.0(17) . . . ?
C27b C28b C29b 120.6(16) . . . ?
C27b C28b H33b 118.7(15) . . . ?
C29b C28b H33b 120.7(14) . . . ?
C24b C29b C28b 118.7(13) . . . ?
C24b C29b H34b 121.7(15) . . . ?
C28b C29b H34b 119.5(16) . . . ?
N3b C31b C32b 112.5(11) . . . ?
N3b C31b H35b 108.0(11) . . . ?
N3b C31b H36b 108.6(15) . . . ?
C32b C31b H35b 109.1(15) . . . ?
C32b C31b H36b 109.4(11) . . . ?
H35b C31b H36b 109.2(12) . . . ?
C31b C32b O32b 108.7(10) . . . ?
C31b C32b C33b 111.2(11) . . . ?
O32b C32b C33b 111.5(13) . . . ?
Cd1b O32b C32b 118.5(9) . . . ?
C32b C33b O33b 109.0(10) . . . ?
C32b C33b H37b 110.0(15) . . . ?
C32b C33b H38b 110.0(12) . . . ?
O33b C33b H37b 109.2(12) . . . ?
O33b C33b H38b 109.5(15) . . . ?
H37b C33b H38b 109.0(12) . . . ?
C33b O33b C34b 114.9(11) . . . ?
O33b C34b C35b 116.9(11) . . . ?
O33b C34b C39b 122.8(14) . . . ?
C35b C34b C39b 120.3(15) . . . ?
C34b C35b C36b 120.3(12) . . . ?
C34b C35b H39b 120.6(16) . . . ?
C36b C35b H39b 119.1(16) . . . ?
C35b C36b C37b 120.5(16) . . . ?
C35b C36b H40b 120.0(13) . . . ?
C37b C36b H40b 119.5(17) . . . ?
C36b C37b C38b 119.0(16) . . . ?
C36b C37b H41b 120.1(17) . . . ?
C38b C37b H41b 120.9(13) . . . ?
C37b C38b C39b 121.3(12) . . . ?
C37b C38b H42b 118.8(16) . . . ?
C39b C38b H42b 119.9(16) . . . ?
C34b C39b C38b 118.5(14) . . . ?
C34b C39b H43b 120.5(16) . . . ?
C38b C39b H43b 121.0(13) . . . ?
N4b C41b C42b 114.2(11) . . . ?
N4b C41b H44b 108.5(11) . . . ?
N4b C41b H45b 108.2(14) . . . ?
C42b C41b H44b 108.4(14) . . . ?
C42b C41b H45b 107.7(11) . . . ?
H44b C41b H45b 109.8(13) . . . ?
C41b C42b O42b 108.4(11) . . . ?
C41b C42b C43b 110.4(11) . . . ?
O42b C42b C43b 111.4(13) . . . ?
Cd1b O42b C42b 116.6(11) . . . ?
C42b C43b O43b 107.3(11) . . . ?
C42b C43b H46b 110.0(11) . . . ?
C42b C43b H47b 110.0(15) . . . ?
O43b C43b H46b 109.8(15) . . . ?
O43b C43b H47b 110.0(12) . . . ?
H46b C43b H47b 109.8(13) . . . ?
C43b O43b C44b 118.4(11) . . . ?
O43b C44b C45b 115.1(12) . . . ?
O43b C44b C49b 125.2(15) . . . ?
C45b C44b C49b 119.7(13) . . . ?
C44b C45b C46b 120.9(12) . . . ?
C44b C45b H48b 120.4(15) . . . ?
C46b C45b H48b 118.7(16) . . . ?
C45b C46b C47b 120.4(15) . . . ?
C45b C46b H49b 120.5(13) . . . ?
C47b C46b H49b 119.1(14) . . . ?
C46b C47b C48b 117.0(13) . . . ?
C46b C47b H50b 121.3(16) . . . ?
C48b C47b H50b 121.7(13) . . . ?
C47b C48b C49b 122.8(13) . . . ?
C47b C48b H51b 117.9(14) . . . ?
C49b C48b H51b 119.2(16) . . . ?
C44b C49b C48b 119.2(15) . . . ?
C44b C49b H52b 121.3(14) . . . ?
C48b C49b H52b 119.5(13) . . . ?
N1a Cd1a N2a 77.2(6) . . . ?
N1a Cd1a N3a 119.1(7) . . . ?
N1a Cd1a N4a 74.6(5) . . . ?
N1a Cd1a O12a 71.2(5) . . . ?
N1a Cd1a O22a 93.7(5) . . . ?
N1a Cd1a O32a 159.7(6) . . . ?
N1a Cd1a O42a 120.4(6) . . . ?
N2a Cd1a N3a 75.0(6) . . . ?
N2a Cd1a N4a 119.3(8) . . . ?
N2a Cd1a O12a 116.8(6) . . . ?
N2a Cd1a O22a 64.5(5) . . . ?
N2a Cd1a O32a 89.2(6) . . . ?
N2a Cd1a O42a 162.0(6) . . . ?
N3a Cd1a N4a 73.8(5) . . . ?
N3a Cd1a O12a 166.9(7) . . . ?
N3a Cd1a O22a 119.9(6) . . . ?
N3a Cd1a O32a 70.5(5) . . . ?
N3a Cd1a O42a 91.6(6) . . . ?
N4a Cd1a O12a 103.0(6) . . . ?
N4a Cd1a O22a 165.6(6) . . . ?
N4a Cd1a O32a 125.6(6) . . . ?
N4a Cd1a O42a 66.5(6) . . . ?
O12a Cd1a O22a 64.7(5) . . . ?
O12a Cd1a O32a 102.7(7) . . . ?
O12a Cd1a O42a 75.6(5) . . . ?
O22a Cd1a O32a 66.6(5) . . . ?
O22a Cd1a O42a 114.6(7) . . . ?
O32a Cd1a O42a 74.7(5) . . . ?
Cd1a N1a C1a 107.0(8) . . . ?
Cd1a N1a C8a 109.6(8) . . . ?
Cd1a N1a C11a 109.2(10) . . . ?
C1a N1a C8a 109.3(13) . . . ?
C1a N1a C11a 111.6(11) . . . ?
C8a N1a C11a 110.0(11) . . . ?
N1a C1a C2a 113.9(14) . . . ?
N1a C1a H1a 108.5(12) . . . ?
N1a C1a H2a 108.3(13) . . . ?
C2a C1a H1a 109.0(13) . . . ?
C2a C1a H2a 108.7(12) . . . ?
H1a C1a H2a 108.3(16) . . . ?
C1a C2a N2a 115.4(11) . . . ?
C1a C2a H3a 107.2(14) . . . ?
C1a C2a H4a 107.6(12) . . . ?
N2a C2a H3a 108.3(12) . . . ?
N2a C2a H4a 108.5(14) . . . ?
H3a C2a H4a 109.7(12) . . . ?
Cd1a N2a C2a 105.7(9) . . . ?
Cd1a N2a C3a 106.1(8) . . . ?
Cd1a N2a C21a 113.4(11) . . . ?
C2a N2a C3a 110.5(13) . . . ?
C2a N2a C21a 110.6(10) . . . ?
C3a N2a C21a 110.3(11) . . . ?
N2a C3a C4a 111.6(14) . . . ?
N2a C3a H5a 109.4(11) . . . ?
N2a C3a H6a 109.4(12) . . . ?
C4a C3a H5a 108.6(11) . . . ?
C4a C3a H6a 108.9(11) . . . ?
H5a C3a H6a 108.9(17) . . . ?
C3a C4a N3a 112.2(11) . . . ?
C3a C4a H7a 107.6(15) . . . ?
C3a C4a H8a 108.4(11) . . . ?
N3a C4a H7a 108.0(12) . . . ?
N3a C4a H8a 110.5(16) . . . ?
H7a C4a H8a 110.0(13) . . . ?
Cd1a N3a C4a 108.4(8) . . . ?
Cd1a N3a C5a 110.2(8) . . . ?
Cd1a N3a C31a 104.9(10) . . . ?
C4a N3a C5a 110.6(14) . . . ?
C4a N3a C31a 111.0(11) . . . ?
C5a N3a C31a 111.4(11) . . . ?
N3a C5a C6a 112.8(13) . . . ?
N3a C5a H9a 109.4(12) . . . ?
N3a C5a H10a 109.6(12) . . . ?
C6a C5a H9a 108.0(12) . . . ?
C6a C5a H10a 108.5(12) . . . ?
H9a C5a H10a 108.4(16) . . . ?
C5a C6a N4a 113.3(11) . . . ?
C5a C6a H11a 107.8(15) . . . ?
C5a C6a H12a 108.8(12) . . . ?
N4a C6a H11a 108.8(12) . . . ?
N4a C6a H12a 109.6(16) . . . ?
H11a C6a H12a 108.4(13) . . . ?
Cd1a N4a C6a 109.2(9) . . . ?
Cd1a N4a C7a 106.1(8) . . . ?
Cd1a N4a C41a 108.6(10) . . . ?
C6a N4a C7a 110.1(13) . . . ?
C6a N4a C41a 110.3(12) . . . ?
C7a N4a C41a 112.4(11) . . . ?
N4a C7a C8a 112.9(13) . . . ?
N4a C7a H13a 108.3(11) . . . ?
N4a C7a H14a 109.1(12) . . . ?
C8a C7a H13a 108.5(12) . . . ?
C8a C7a H14a 109.1(11) . . . ?
H13a C7a H14a 108.9(16) . . . ?
N1a C8a C7a 113.5(10) . . . ?
N1a C8a H15a 108.7(12) . . . ?
N1a C8a H16a 109.5(14) . . . ?
C7a C8a H15a 108.1(14) . . . ?
C7a C8a H16a 108.4(12) . . . ?
H15a C8a H16a 108.6(12) . . . ?
N1a C11a C12a 110.3(11) . . . ?
N1a C11a H17a 109.6(12) . . . ?
N1a C11a H18a 108.6(14) . . . ?
C12a C11a H17a 110.8(14) . . . ?
C12a C11a H18a 108.4(12) . . . ?
H17a C11a H18a 109.1(12) . . . ?
C11a C12a O12a 106.4(11) . . . ?
C11a C12a C13a 113.2(11) . . . ?
O12a C12a C13a 111.3(13) . . . ?
Cd1a O12a C12a 112.5(10) . . . ?
C12a C13a O13a 103.9(11) . . . ?
C12a C13a H19a 111.7(12) . . . ?
C12a C13a H20a 110.0(14) . . . ?
O13a C13a H19a 111.2(15) . . . ?
O13a C13a H20a 110.6(12) . . . ?
H19a C13a H20a 109.4(12) . . . ?
C13a O13a C14a 118.0(11) . . . ?
O13a C14a C15a 124.4(15) . . . ?
O13a C14a C19a 115.8(12) . . . ?
C15a C14a C19a 119.7(14) . . . ?
C14a C15a C16a 119.2(14) . . . ?
C14a C15a H21a 120.8(15) . . . ?
C16a C15a H21a 120.0(12) . . . ?
C15a C16a C17a 121.4(12) . . . ?
C15a C16a H22a 119.1(15) . . . ?
C17a C16a H22a 119.5(16) . . . ?
C16a C17a C18a 119.5(14) . . . ?
C16a C17a H23a 119.7(13) . . . ?
C18a C17a H23a 120.8(16) . . . ?
C17a C18a C19a 119.7(15) . . . ?
C17a C18a H24a 120.6(15) . . . ?
C19a C18a H24a 119.7(13) . . . ?
C14a C19a C18a 120.4(12) . . . ?
C14a C19a H25a 119.3(16) . . . ?
C18a C19a H25a 120.2(16) . . . ?
N2a C21a C22a 112.8(11) . . . ?
N2a C21a H26a 109.1(11) . . . ?
N2a C21a H27a 108.1(14) . . . ?
C22a C21a H26a 108.7(15) . . . ?
C22a C21a H27a 108.4(11) . . . ?
H26a C21a H27a 109.6(13) . . . ?
C21a C22a O22a 106.6(11) . . . ?
C21a C22a C23a 111.5(11) . . . ?
O22a C22a C23a 110.9(14) . . . ?
Cd1a O22a C22a 120.4(10) . . . ?
C22a C23a O23a 108.1(11) . . . ?
C22a C23a H28a 108.8(16) . . . ?
C22a C23a H29a 108.9(12) . . . ?
O23a C23a H28a 110.4(12) . . . ?
O23a C23a H29a 110.6(16) . . . ?
H28a C23a H29a 110.0(13) . . . ?
C23a O23a C24a 114.7(12) . . . ?
O23a C24a C25a 121.6(15) . . . ?
O23a C24a C29a 116.8(12) . . . ?
C25a C24a C29a 121.5(16) . . . ?
C24a C25a C26a 118.4(15) . . . ?
C24a C25a H30a 120.4(17) . . . ?
C26a C25a H30a 121.2(13) . . . ?
C25a C26a C27a 121.0(13) . . . ?
C25a C26a H31a 119.1(16) . . . ?
C27a C26a H31a 120.0(18) . . . ?
C26a C27a C28a 119.8(16) . . . ?
C26a C27a H32a 119.7(14) . . . ?
C28a C27a H32a 120.5(17) . . . ?
C27a C28a C29a 120.5(15) . . . ?
C27a C28a H33a 119.7(17) . . . ?
C29a C28a H33a 119.7(14) . . . ?
C24a C29a C28a 118.7(13) . . . ?
C24a C29a H34a 120.3(17) . . . ?
C28a C29a H34a 121.1(16) . . . ?
N3a C31a C32a 115.1(11) . . . ?
N3a C31a H35a 106.8(11) . . . ?
N3a C31a H36a 107.7(15) . . . ?
C32a C31a H35a 108.6(15) . . . ?
C32a C31a H36a 109.3(11) . . . ?
H35a C31a H36a 109.3(12) . . . ?
C31a C32a O32a 108.2(11) . . . ?
C31a C32a C33a 109.6(11) . . . ?
O32a C32a C33a 110.0(13) . . . ?
Cd1a O32a C32a 120.8(10) . . . ?
C32a C33a O33a 111.0(12) . . . ?
C32a C33a H37a 108.3(13) . . . ?
C32a C33a H38a 107.5(16) . . . ?
O33a C33a H37a 110.8(16) . . . ?
O33a C33a H38a 110.1(12) . . . ?
H37a C33a H38a 109.1(14) . . . ?
C33a O33a C34a 118.8(13) . . . ?
O33a C34a C35a 116.0(14) . . . ?
O33a C34a C39a 124.5(13) . . . ?
C35a C34a C39a 119.5(12) . . . ?
C34a C35a C36a 118.3(15) . . . ?
C34a C35a H39a 120.1(14) . . . ?
C36a C35a H39a 121.5(16) . . . ?
C35a C36a C37a 120.6(16) . . . ?
C35a C36a H40a 119.7(19) . . . ?
C37a C36a H40a 119.7(15) . . . ?
C36a C37a C38a 119.7(15) . . . ?
C36a C37a H41a 121.8(19) . . . ?
C38a C37a H41a 119(2) . . . ?
C37a C38a C39a 121.3(18) . . . ?
C37a C38a H42a 120.4(17) . . . ?
C39a C38a H42a 118.3(17) . . . ?
C34a C39a C38a 120.6(15) . . . ?
C34a C39a H43a 119.3(14) . . . ?
C38a C39a H43a 120.1(16) . . . ?
N4a C41a C42a 114.3(11) . . . ?
N4a C41a H44a 108.5(13) . . . ?
N4a C41a H45a 108.3(14) . . . ?
C42a C41a H44a 109.5(14) . . . ?
C42a C41a H45a 108.4(12) . . . ?
H44a C41a H45a 107.6(12) . . . ?
C41a C42a O42a 107.8(12) . . . ?
C41a C42a C43a 112.1(11) . . . ?
O42a C42a C43a 109.2(12) . . . ?
Cd1a O42a C42a 121.8(11) . . . ?
C42a C43a O43a 107.6(12) . . . ?
C42a C43a H46a 110.0(12) . . . ?
C42a C43a H47a 109.6(13) . . . ?
O43a C43a H46a 109.4(13) . . . ?
O43a C43a H47a 108.5(11) . . . ?
H46a C43a H47a 111.6(16) . . . ?
C43a O43a C44a 116.6(13) . . . ?
O43a C44a C45a 124.5(12) . . . ?
O43a C44a C49a 116.4(14) . . . ?
C45a C44a C49a 119.0(14) . . . ?
C44a C45a C46a 119.8(13) . . . ?
C44a C45a H48a 120.0(15) . . . ?
C46a C45a H48a 120.2(16) . . . ?
C45a C46a C47a 121.2(15) . . . ?
C45a C46a H49a 120.0(13) . . . ?
C47a C46a H49a 118.8(15) . . . ?
C46a C47a C48a 119.2(14) . . . ?
C46a C47a H50a 120.4(17) . . . ?
C48a C47a H50a 120.4(14) . . . ?
C47a C48a C49a 119.3(13) . . . ?
C47a C48a H51a 121.7(15) . . . ?
C49a C48a H51a 118.9(16) . . . ?
C44a C49a C48a 121.4(15) . . . ?
C44a C49a H52a 119.5(15) . . . ?
C48a C49a H52a 119.2(13) . . . ?
O9c Cl3 O10c 110.0(10) . . . ?
O9c Cl3 O11c 110.6(11) . . . ?
O9c Cl3 O12c 109.0(14) . . . ?
O10c Cl3 O11c 109.0(13) . . . ?
O10c Cl3 O12c 108.1(11) . . . ?
O11c Cl3 O12c 110.2(12) . . . ?
O5c Cl2 O6c 108.0(11) 1_556 1_556 1_556 ?
O5c Cl2 O7c 108.5(10) 1_556 1_556 1_556 ?
O5c Cl2 O8c 106.5(12) 1_556 1_556 1_556 ?
O6c Cl2 O7c 112.6(12) 1_556 1_556 1_556 ?
O6c Cl2 O8c 110.8(11) 1_556 1_556 1_556 ?
O7c Cl2 O8c 110.1(11) 1_556 1_556 1_556 ?
O13c Cl4 O14c 108.5(11) . . . ?
O13c Cl4 O15c 109.3(11) . . . ?
O13c Cl4 O16c 108.9(10) . . . ?
O14c Cl4 O15c 109.8(11) . . . ?
O14c Cl4 O16c 110.1(10) . . . ?
O15c Cl4 O16c 110.3(12) . . . ?

loop_
_geom_bond_atom_site_label_1
_geom_bond_atom_site_label_2
_geom_bond_distance
_geom_bond_site_symmetry_1
_geom_bond_site_symmetry_2
_geom_bond_publ_flag
O12a O22a 2.687(16) 1_555 1_555 ?
O22a O32a 2.727(16) 1_555 1_555 ?
O32a O42a 2.917(16) 1_555 1_555 ?
O42a O12a 2.982(15) 1_555 1_555 ?
O12b O22b 2.790(16) 1_555 1_555 ?
O22b O32b 2.813(17) 1_555 1_555 ?
O32b O42b 2.892(16) 1_555 1_555 ?
O42b O12b 2.868(17) 1_555 1_555 ?
N1a N2a 3.035(17) 1_555 1_555 ?
N2a N3a 2.970(17) 1_555 1_555 ?
N3a N4a 2.957(17) 1_555 1_555 ?
N4a N1a 2.976(17) 1_555 1_555 ?
N1b N2b 2.983(17) 1_555 1_555 ?
N2b N3b 2.931(18) 1_555 1_555 ?
N3b N4b 2.984(17) 1_555 1_555 ?
N4b N1b 3.000(18) 1_555 1_555 ?
Cl1 O1c 1.448(17) 1_556 1_556 ?
Cl1 O2c 1.44(2) 1_556 1_556 ?
Cl1 O3c 1.461(17) 1_556 1_556 ?
Cl1 O4c 1.42(2) 1_556 1_556 ?
Cd1b N1b 2.451(16) . . ?
Cd1b N2b 2.463(16) . . ?
Cd1b N3b 2.430(17) . . ?
Cd1b N4b 2.45(2) . . ?
Cd1b O12b 2.444(18) . . ?
Cd1b O22b 2.385(18) . . ?
Cd1b O32b 2.544(15) . . ?
Cd1b O42b 2.497(16) . . ?
N1b C1b 1.481(17) . . ?
N1b C8b 1.48(2) . . ?
N1b C11b 1.46(2) . . ?
C1b C2b 1.51(2) . . ?
C1b H1b .961(16) . . ?
C1b H2b .936(14) . . ?
C2b N2b 1.49(2) . . ?
C2b H3b .937(14) . . ?
C2b H4b .94(2) . . ?
N2b C3b 1.49(2) . . ?
N2b C21b 1.50(2) . . ?
C3b C4b 1.53(2) . . ?
C3b H5b .949(14) . . ?
C3b H6b .938(14) . . ?
C4b N3b 1.49(2) . . ?
C4b H7b .940(13) . . ?
C4b H8b .955(15) . . ?
N3b C5b 1.50(2) . . ?
N3b C31b 1.48(2) . . ?
C5b C6b 1.52(2) . . ?
C5b H9b .951(15) . . ?
C5b H10b .950(16) . . ?
C6b N4b 1.46(2) . . ?
C6b H11b .946(14) . . ?
C6b H12b .956(14) . . ?
N4b C7b 1.478(18) . . ?
N4b C41b 1.515(18) . . ?
C7b C8b 1.528(18) . . ?
C7b H13b .961(14) . . ?
C7b H14b .946(17) . . ?
C8b H15b .957(13) . . ?
C8b H16b .945(14) . . ?
C11b C12b 1.53(2) . . ?
C11b H17b .943(13) . . ?
C11b H18b .959(13) . . ?
C12b O12b 1.429(17) . . ?
C12b C13b 1.50(2) . . ?
C13b O13b 1.464(17) . . ?
C13b H19b .943(13) . . ?
C13b H20b .971(18) . . ?
O13b C14b 1.40(2) . . ?
C14b C15b 1.37(3) . . ?
C14b C19b 1.40(2) . . ?
C15b C16b 1.42(2) . . ?
C15b H21b .951(16) . . ?
C16b C17b 1.36(3) . . ?
C16b H22b .98(2) . . ?
C17b C18b 1.37(3) . . ?
C17b H23b .947(18) . . ?
C18b C19b 1.38(2) . . ?
C18b H24b .936(16) . . ?
C19b H25b .95(2) . . ?
C21b C22b 1.52(2) . . ?
C21b H26b .952(13) . . ?
C21b H27b .939(13) . . ?
C22b O22b 1.428(16) . . ?
C22b C23b 1.49(2) . . ?
C23b O23b 1.402(18) . . ?
C23b H28b .962(15) . . ?
C23b H29b .948(14) . . ?
O23b C24b 1.38(2) . . ?
C24b C25b 1.40(2) . . ?
C24b C29b 1.41(2) . . ?
C25b C26b 1.38(2) . . ?
C25b H30b .950(17) . . ?
C26b C27b 1.42(3) . . ?
C26b H31b .930(14) . . ?
C27b C28b 1.37(2) . . ?
C27b H32b .947(15) . . ?
C28b C29b 1.40(2) . . ?
C28b H33b .950(17) . . ?
C29b H34b .956(14) . . ?
C31b C32b 1.52(2) . . ?
C31b H35b .957(14) . . ?
C31b H36b .947(13) . . ?
C32b O32b 1.434(17) . . ?
C32b C33b 1.53(2) . . ?
C33b O33b 1.45(2) . . ?
C33b H37b .949(13) . . ?
C33b H38b .956(13) . . ?
O33b C34b 1.39(2) . . ?
C34b C35b 1.39(2) . . ?
C34b C39b 1.391(17) . . ?
C35b C36b 1.39(2) . . ?
C35b H39b .949(12) . . ?
C36b C37b 1.387(19) . . ?
C36b H40b .952(17) . . ?
C37b C38b 1.39(2) . . ?
C37b H41b .959(17) . . ?
C38b C39b 1.41(2) . . ?
C38b H42b .946(13) . . ?
C39b H43b .941(16) . . ?
C41b C42b 1.50(2) . . ?
C41b H44b .945(12) . . ?
C41b H45b .951(15) . . ?
C42b O42b 1.44(2) . . ?
C42b C43b 1.523(19) . . ?
C43b O43b 1.43(2) . . ?
C43b H46b .951(13) . . ?
C43b H47b .945(15) . . ?
O43b C44b 1.361(18) . . ?
C44b C45b 1.40(2) . . ?
C44b C49b 1.389(18) . . ?
C45b C46b 1.37(2) . . ?
C45b H48b .952(13) . . ?
C46b C47b 1.423(18) . . ?
C46b H49b .963(16) . . ?
C47b C48b 1.40(2) . . ?
C47b H50b .947(14) . . ?
C48b C49b 1.37(2) . . ?
C48b H51b .949(13) . . ?
C49b H52b .940(16) . . ?
Cd1a N1a 2.454(17) . . ?
Cd1a N2a 2.410(18) . . ?
Cd1a N3a 2.467(17) . . ?
Cd1a N4a 2.456(16) . . ?
Cd1a O12a 2.436(17) . . ?
Cd1a O22a 2.578(16) . . ?
Cd1a O32a 2.376(16) . . ?
Cd1a O42a 2.431(18) . . ?
N1a C1a 1.48(2) . . ?
N1a C8a 1.481(18) . . ?
N1a C11a 1.49(2) . . ?
C1a C2a 1.514(19) . . ?
C1a H1a .956(16) . . ?
C1a H2a .958(13) . . ?
C2a N2a 1.507(18) . . ?
C2a H3a .956(16) . . ?
C2a H4a .942(14) . . ?
N2a C3a 1.50(2) . . ?
N2a C21a 1.471(18) . . ?
C3a C4a 1.52(2) . . ?
C3a H5a .960(14) . . ?
C3a H6a .947(15) . . ?
C4a N3a 1.48(2) . . ?
C4a H7a .960(15) . . ?
C4a H8a .934(14) . . ?
N3a C5a 1.47(2) . . ?
N3a C31a 1.51(2) . . ?
C5a C6a 1.53(2) . . ?
C5a H9a .961(16) . . ?
C5a H10a .951(12) . . ?
C6a N4a 1.483(18) . . ?
C6a H11a .974(15) . . ?
C6a H12a .939(17) . . ?
N4a C7a 1.47(2) . . ?
N4a C41a 1.46(2) . . ?
C7a C8a 1.533(18) . . ?
C7a H13a .955(15) . . ?
C7a H14a .952(13) . . ?
C8a H15a .960(16) . . ?
C8a H16a .951(15) . . ?
C11a C12a 1.53(2) . . ?
C11a H17a .938(13) . . ?
C11a H18a .966(13) . . ?
C12a O12a 1.442(17) . . ?
C12a C13a 1.50(2) . . ?
C13a O13a 1.45(2) . . ?
C13a H19a .943(12) . . ?
C13a H20a .958(13) . . ?
O13a C14a 1.37(2) . . ?
C14a C15a 1.391(17) . . ?
C14a C19a 1.39(2) . . ?
C15a C16a 1.40(2) . . ?
C15a H21a .965(16) . . ?
C16a C17a 1.36(2) . . ?
C16a H22a .953(12) . . ?
C17a C18a 1.403(18) . . ?
C17a H23a .945(16) . . ?
C18a C19a 1.39(2) . . ?
C18a H24a .948(17) . . ?
C19a H25a .952(13) . . ?
C21a C22a 1.52(2) . . ?
C21a H26a .941(13) . . ?
C21a H27a .957(15) . . ?
C22a O22a 1.45(2) . . ?
C22a C23a 1.51(2) . . ?
C23a O23a 1.45(2) . . ?
C23a H28a .948(15) . . ?
C23a H29a .945(15) . . ?
O23a C24a 1.40(2) . . ?
C24a C25a 1.375(19) . . ?
C24a C29a 1.40(2) . . ?
C25a C26a 1.42(3) . . ?
C25a H30a .954(16) . . ?
C26a C27a 1.37(2) . . ?
C26a H31a .948(14) . . ?
C27a C28a 1.39(2) . . ?
C27a H32a .947(17) . . ?
C28a C29a 1.40(2) . . ?
C28a H33a .947(17) . . ?
C29a H34a .951(14) . . ?
C31a C32a 1.52(2) . . ?
C31a H35a .954(14) . . ?
C31a H36a .948(13) . . ?
C32a O32a 1.439(16) . . ?
C32a C33a 1.52(2) . . ?
C33a O33a 1.43(2) . . ?
C33a H37a .944(15) . . ?
C33a H38a .960(14) . . ?
O33a C34a 1.360(17) . . ?
C34a C35a 1.40(2) . . ?
C34a C39a 1.39(2) . . ?
C35a C36a 1.41(2) . . ?
C35a H39a .956(16) . . ?
C36a C37a 1.39(3) . . ?
C36a H40a .951(18) . . ?
C37a C38a 1.35(3) . . ?
C37a H41a .943(16) . . ?
C38a C39a 1.37(2) . . ?
C38a H42a .96(2) . . ?
C39a H43a .956(15) . . ?
C41a C42a 1.53(2) . . ?
C41a H44a .957(12) . . ?
C41a H45a .966(13) . . ?
C42a O42a 1.425(17) . . ?
C42a C43a 1.52(2) . . ?
C43a O43a 1.438(17) . . ?
C43a H46a .928(16) . . ?
C43a H47a .948(12) . . ?
O43a C44a 1.37(2) . . ?
C44a C45a 1.40(2) . . ?
C44a C49a 1.379(19) . . ?
C45a C46a 1.39(2) . . ?
C45a H48a .958(14) . . ?
C46a C47a 1.37(2) . . ?
C46a H49a .937(16) . . ?
C47a C48a 1.41(2) . . ?
C47a H50a .959(16) . . ?
C48a C49a 1.38(2) . . ?
C48a H51a .969(14) . . ?
C49a H52a .952(17) . . ?
Cl3 O9c 1.422(18) . . ?
Cl3 O10c 1.455(18) . . ?
Cl3 O11c 1.407(18) . . ?
Cl3 O12c 1.42(2) . . ?
Cl2 O5c 1.46(2) 1_556 1_556 ?
Cl2 O6c 1.401(16) 1_556 1_556 ?
Cl2 O7c 1.42(2) 1_556 1_556 ?
Cl2 O8c 1.419(17) 1_556 1_556 ?
Cl4 O13c 1.453(17) . . ?
Cl4 O14c 1.440(16) . . ?
Cl4 O15c 1.43(2) . . ?
Cl4 O16c 1.421(16) . . ?

loop_
_geom_contact_atom_site_label_1
_geom_contact_atom_site_label_2
_geom_contact_distance
_geom_contact_site_symmetry_1
_geom_contact_site_symmetry_2
_geom_contact_publ_flag
O12a Cd1a 2.436(17) 1_555 . ?
O12a N1a 2.85(2) 1_555 . ?
O12a N4a 3.828(19) 1_555 . ?
O12a C8a 3.71(2) 1_555 . ?
O12a C11a 2.38(2) 1_555 . ?
O12a C12a 1.442(17) 1_555 . ?
O12a C13a 2.427(16) 1_555 . ?
O12a O13a 2.740(18) 1_555 . ?
O12a O22a 2.687(16) 1_555 . ?
O12a O32a 3.758(15) 1_555 . ?
O12a C41a 3.741(17) 1_555 . ?
O12a C42a 3.695(17) 1_555 . ?
O12a O42a 2.983(15) 1_555 . ?
O12a C43a 3.827(18) 1_555 . ?
O12a O11c 2.89(2) 1_555 . ?
O12a O13c 3.170(16) 1_555 . ?
O12a H4a 3.923(14) 1_555 . ?
O12a H16a 3.534(13) 1_555 . ?
O12a H17a 2.570(13) 1_555 . ?
O12a H18a 3.212(13) 1_555 . ?
O12a H19a 2.647(11) 1_555 . ?
O12a H20a 3.248(11) 1_555 . ?
O12a H44a 3.319(12) 1_555 . ?
O12a H47a 3.143(12) 1_555 . ?
O22a Cd1a 2.578(16) 1_555 . ?
O22a N1a 3.672(19) 1_555 . ?
O22a C1a 3.98(2) 1_555 . ?
O22a C2a 3.15(2) 1_555 . ?
O22a N2a 2.66(2) 1_555 . ?
O22a C11a 3.661(18) 1_555 . ?
O22a C12a 3.757(17) 1_555 . ?
O22a O12a 2.687(16) 1_555 . ?
O22a C21a 2.38(2) 1_555 . ?
O22a C22a 1.45(2) 1_555 . ?
O22a C23a 2.438(18) 1_555 . ?
O22a O23a 2.701(17) 1_555 . ?
O22a C24a 3.75(2) 1_555 . ?
O22a O32a 2.727(16) 1_555 . ?
O22a Cl4 3.578(15) 1_555 . ?
O22a O13c 2.773(17) 1_555 . ?
O22a O15c 3.830(17) 1_555 . ?
O22a O16c 3.580(16) 1_555 . ?
O22a H3a 3.931(16) 1_555 . ?
O22a H4a 2.708(15) 1_555 . ?
O22a H17a 3.210(12) 1_555 . ?
O22a H26a 2.729(13) 1_555 . ?
O22a H27a 3.178(14) 1_555 . ?
O22a H28a 3.231(11) 1_555 . ?
O22a H29a 2.719(12) 1_555 . ?
O22a H34a 3.738(14) 1_555 . ?
O32a Cd1a 2.376(16) 1_555 . ?
O32a N2a 3.36(2) 1_555 . ?
O32a C3a 3.98(2) 1_555 . ?
O32a C4a 3.39(2) 1_555 . ?
O32a N3a 2.80(2) 1_555 . ?
O32a O12a 3.758(15) 1_555 . ?
O32a C21a 3.26(2) 1_555 . ?
O32a C22a 3.386(17) 1_555 . ?
O32a O22a 2.727(16) 1_555 . ?
O32a C23a 3.706(17) 1_555 . ?
O32a O23a 2.806(16) 1_555 . ?
O32a C24a 3.712(19) 1_555 . ?
O32a C29a 3.67(2) 1_555 . ?
O32a C31a 2.394(19) 1_555 . ?
O32a C32a 1.439(16) 1_555 . ?
O32a C33a 2.427(18) 1_555 . ?
O32a O33a 3.045(18) 1_555 . ?
O32a O42a 2.918(16) 1_555 . ?
O32a O10c 3.50(2) 1_555 . ?
O32a H8a 3.091(14) 1_555 . ?
O32a H26a 2.775(13) 1_555 . ?
O32a H34a 3.046(14) 1_555 . ?
O32a H35a 2.689(11) 1_555 . ?
O32a H36a 3.197(12) 1_555 . ?
O32a H37a 2.492(13) 1_555 . ?
O32a H38a 3.212(11) 1_555 . ?
O42a Cd1a 2.430(18) 1_555 . ?
O42a N3a 3.51(2) 1_555 . ?
O42a C5a 3.94(2) 1_555 . ?
O42a C6a 3.20(2) 1_555 . ?
O42a N4a 2.68(2) 1_555 . ?
O42a C12a 3.903(16) 1_555 . ?
O42a O12a 2.982(15) 1_555 . ?
O42a C31a 3.379(19) 1_555 . ?
O42a C32a 3.583(17) 1_555 . ?
O42a O32a 2.917(16) 1_555 . ?
O42a C33a 3.937(17) 1_555 . ?
O42a C41a 2.39(2) 1_555 . ?
O42a C42a 1.425(17) 1_555 . ?
O42a C43a 2.400(18) 1_555 . ?
O42a O43a 3.638(16) 1_555 . ?
O42a C25b 3.91(2) 1_555 . ?
O42a C26b 3.721(19) 1_555 . ?
O42a Cl3 3.59(2) 1_555 . ?
O42a O10c 2.76(2) 1_555 . ?
O42a O11c 3.32(2) 1_555 . ?
O42a H12a 2.818(14) 1_555 . ?
O42a H35a 2.806(12) 1_555 . ?
O42a H37a 3.313(11) 1_555 . ?
O42a H44a 2.801(12) 1_555 . ?
O42a H45a 3.176(12) 1_555 . ?
O42a H46a 2.631(13) 1_555 . ?
O42a H47a 2.573(12) 1_555 . ?
O42a H31b 3.852(12) 1_555 . ?
O12b C48a 3.907(19) 1_555 . ?
O12b Cl1 3.69(2) 1_555 1_556 ?
O12b O3c 2.77(2) 1_555 1_556 ?
O12b O4c 3.45(2) 1_555 1_556 ?
O12b Cd1b 2.444(18) 1_555 . ?
O12b N1b 2.68(2) 1_555 . ?
O12b C1b 3.22(2) 1_555 . ?
O12b C2b 3.99(2) 1_555 . ?
O12b N2b 3.59(2) 1_555 . ?
O12b C11b 2.39(2) 1_555 . ?
O12b C12b 1.429(17) 1_555 . ?
O12b C13b 2.429(17) 1_555 . ?
O12b O13b 2.839(16) 1_555 . ?
O12b C21b 3.492(17) 1_555 . ?
O12b C22b 3.688(16) 1_555 . ?
O12b O22b 2.790(16) 1_555 . ?
O12b O42b 2.868(17) 1_555 . ?
O12b H51a 3.475(13) 1_555 . ?
O12b H1b 2.780(13) 1_555 . ?
O12b H2b 3.985(14) 1_555 . ?
O12b H17b 2.728(14) 1_555 . ?
O12b H18b 3.181(13) 1_555 . ?
O12b H19b 3.245(11) 1_555 . ?
O12b H20b 2.647(13) 1_555 . ?
O12b H26b 2.939(12) 1_555 . ?
O12b H29b 3.988(12) 1_555 . ?
O22b Cl1 3.75(2) 1_555 1_556 ?
O22b O1c 3.82(2) 1_555 1_556 ?
O22b O3c 3.63(2) 1_555 1_556 ?
O22b O4c 3.18(2) 1_555 1_556 ?
O22b Cd1b 2.385(18) 1_555 . ?
O22b N2b 2.84(2) 1_555 . ?
O22b C3b 3.59(2) 1_555 . ?
O22b N3b 3.54(2) 1_555 . ?
O22b O12b 2.790(16) 1_555 . ?
O22b C21b 2.370(18) 1_555 . ?
O22b C22b 1.428(16) 1_555 . ?
O22b C23b 2.41(2) 1_555 . ?
O22b O23b 3.633(17) 1_555 . ?
O22b C31b 3.40(2) 1_555 . ?
O22b C32b 3.496(18) 1_555 . ?
O22b O32b 2.813(17) 1_555 . ?
O22b C33b 3.863(16) 1_555 . ?
O22b O33b 3.002(16) 1_555 . ?
O22b O42b 3.853(16) 1_555 . ?
O22b H5b 3.328(14) 1_555 . ?
O22b H26b 2.569(11) 1_555 . ?
O22b H27b 3.170(12) 1_555 . ?
O22b H28b 2.556(13) 1_555 . ?
O22b H29b 2.652(13) 1_555 . ?
O22b H35b 2.879(13) 1_555 . ?
O22b H39b 3.405(14) 1_555 . ?
O32b O4c 3.88(2) 1_555 1_556 ?
O32b Cl2 3.636(15) 1_555 1_556 ?
O32b O5c 2.808(18) 1_555 1_556 ?
O32b O7c 3.327(18) 1_555 1_556 ?
O32b Cd1b 2.544(15) 1_555 . ?
O32b N3b 2.72(2) 1_555 . ?
O32b C5b 3.19(2) 1_555 . ?
O32b N4b 3.63(2) 1_555 . ?
O32b C22b 3.950(17) 1_555 . ?
O32b O22b 2.813(17) 1_555 . ?
O32b C31b 2.40(2) 1_555 . ?
O32b C32b 1.434(17) 1_555 . ?
O32b C33b 2.450(17) 1_555 . ?
O32b O33b 2.768(18) 1_555 . ?
O32b C41b 3.537(19) 1_555 . ?
O32b C42b 3.726(17) 1_555 . ?
O32b O42b 2.892(16) 1_555 . ?
O32b H9b 2.744(15) 1_555 . ?
O32b H10b 3.964(15) 1_555 . ?
O32b H35b 2.726(12) 1_555 . ?
O32b H36b 3.195(13) 1_555 . ?
O32b H37b 3.253(11) 1_555 . ?
O32b H38b 2.734(11) 1_555 . ?
O32b H44b 2.991(13) 1_555 . ?
O32b H46b 3.816(11) 1_555 . ?
O42b O4c 3.77(2) 1_555 1_556 ?
O42b O5c 3.985(17) 1_555 1_556 ?
O42b Cd1b 2.497(16) 1_555 . ?
O42b N1b 3.693(18) 1_555 . ?
O42b N4b 2.85(2) 1_555 . ?
O42b C7b 3.53(2) 1_555 . ?
O42b C11b 3.543(17) 1_555 . ?
O42b C12b 3.572(17) 1_555 . ?
O42b O12b 2.868(17) 1_555 . ?
O42b C13b 3.839(18) 1_555 . ?
O42b O13b 2.936(17) 1_555 . ?
O42b C14b 3.929(18) 1_555 . ?
O42b O22b 3.853(16) 1_555 . ?
O42b O32b 2.892(16) 1_555 . ?
O42b C41b 2.39(2) 1_555 . ?
O42b C42b 1.44(2) 1_555 . ?
O42b C43b 2.451(17) 1_555 . ?
O42b O43b 2.915(16) 1_555 . ?
O42b H13b 3.202(14) 1_555 . ?
O42b H17b 3.048(12) 1_555 . ?
O42b H44b 2.619(14) 1_555 . ?
O42b H45b 3.193(15) 1_555 . ?
O42b H46b 2.587(11) 1_555 . ?
O42b H47b 3.253(12) 1_555 . ?

loop_
_geom_torsion_atom_site_label_1
_geom_torsion_atom_site_label_2
_geom_torsion_atom_site_label_3
_geom_torsion_atom_site_label_4
_geom_torsion
_geom_torsion_site_symmetry_1
_geom_torsion_site_symmetry_2
_geom_torsion_site_symmetry_3
_geom_torsion_site_symmetry_4
_geom_torsion_publ_flag
? ? ? ? ? ? ? ? ? ?

loop_
_reflns_scale_group_code
_reflns_scale_meas_F
? 3.3358
